data_7227025
loop_
_publ_author_name
'Xia, Mingjun'
'Hou, Zhanyu'
'Yang, Yi'
'Xu, Bo'
'Liu, Lijuan'
'Wang, Xiaoyang'
'Lin, Zheshuai'
'Li, R.K.'
'Chen, Chuangtian'

_publ_section_title
;
 Chemical engineering of mixed halide hexaborates as nonlinear optical
 materials
;
_journal_name_full 'RSC Adv.'
_journal_paper_doi 10.1039/C6RA21584J
_journal_year 2016
_chemical_formula_sum 'B6 Br0.43 Cl0.57 K3 O10'
_chemical_formula_weight 396.73
_chemical_name_systematic
; 
 ? 
;
_space_group_IT_number 160
_symmetry_cell_setting trigonal
_symmetry_space_group_name_Hall 'R 3 -2"'
_symmetry_space_group_name_H-M 'R 3 m :H'
_atom_sites_solution_hydrogens none
_atom_sites_solution_primary direct
_atom_sites_solution_secondary difmap
_audit_creation_method SHELXL-97
_cell_angle_alpha 90.00
_cell_angle_beta 90.00
_cell_angle_gamma 120.00
_cell_formula_units_Z 3
_cell_length_a 10.0907(4)
_cell_length_b 10.0907(4)
_cell_length_c 8.8573(5)
_cell_measurement_reflns_used 1760
_cell_measurement_temperature 296(2)
_cell_measurement_theta_max 28.23
_cell_measurement_theta_min 3.27
_cell_volume 781.04(6)
_computing_structure_refinement 'SHELXL-97 (Sheldrick, 1997)'
_computing_structure_solution 'SHELXS-97 (Sheldrick, 1990)'
_diffrn_ambient_temperature 296(2)
_diffrn_measured_fraction_theta_full 1.000
_diffrn_measured_fraction_theta_max 1.000
_diffrn_measurement_device_type Bruker
_diffrn_radiation_monochromator graphite
_diffrn_radiation_source 'fine-focus sealed tube'
_diffrn_radiation_type MoK\a
_diffrn_radiation_wavelength 0.71073
_diffrn_reflns_av_R_equivalents 0.0270
_diffrn_reflns_av_sigmaI/netI 0.0334
_diffrn_reflns_limit_h_max 8
_diffrn_reflns_limit_h_min -13
_diffrn_reflns_limit_k_max 13
_diffrn_reflns_limit_k_min -12
_diffrn_reflns_limit_l_max 11
_diffrn_reflns_limit_l_min -11
_diffrn_reflns_number 2155
_diffrn_reflns_theta_full 28.29
_diffrn_reflns_theta_max 28.29
_diffrn_reflns_theta_min 3.27
_exptl_absorpt_coefficient_mu 3.150
_exptl_crystal_density_diffrn 2.530
_exptl_crystal_density_method 'not measured'
_exptl_crystal_description Block
_exptl_crystal_F_000 575
_refine_diff_density_max 0.187
_refine_diff_density_min -0.220
_refine_diff_density_rms 0.052
_refine_ls_abs_structure_details 'Flack H D (1983), Acta Cryst. A39, 876-881'
_refine_ls_abs_structure_Flack 0.002(14)
_refine_ls_extinction_coef 0.093(3)
_refine_ls_extinction_expression Fc^*^=kFc[1+0.001xFc^2^\l^3^/sin(2\q)]^-1/4^
_refine_ls_extinction_method SHELXL
_refine_ls_goodness_of_fit_ref 1.081
_refine_ls_hydrogen_treatment none
_refine_ls_matrix_type full
_refine_ls_number_parameters 42
_refine_ls_number_reflns 495
_refine_ls_number_restraints 1
_refine_ls_restrained_S_all 1.080
_refine_ls_R_factor_all 0.0153
_refine_ls_R_factor_gt 0.0151
_refine_ls_shift/su_max 0.001
_refine_ls_shift/su_mean 0.000
_refine_ls_structure_factor_coef Fsqd
_refine_ls_weighting_details 'calc w=1/[\s^2^(Fo^2^)+(0.0000P)^2^+0.0000P] where P=(Fo^2^+2Fc^2^)/3'
_refine_ls_weighting_scheme calc
_refine_ls_wR_factor_gt 0.0368
_refine_ls_wR_factor_ref 0.0369
_reflns_number_gt 488
_reflns_number_total 495
_reflns_threshold_expression >2sigma(I)
_cod_data_source_file c6ra21584j3.cif
_cod_data_source_block zhn20150929_4_0m
_cod_depositor_comments
;
The following automatic conversions were performed:

'_symmetry_cell_setting' value 'Trigonal' changed to 'trigonal'
according to
/usr/data/users/saulius/crontab/automatic-downloads/rss-feeds/RSC/lib/dictionaries/cif_core.dic
dictionary named 'cif_core.dic' version 2.4.2 from 2011-04-26.

Automatic conversion script
Id: cif_fix_values 4268 2015-11-12 08:31:59Z antanas 
;
_cod_original_sg_symbol_H-M R3m
_cod_database_code 7227025

loop_
_symmetry_equiv_pos_as_xyz
'x, y, z'
'-y, x-y, z'
'-x+y, -x, z'
'-y, -x, z'
'-x+y, y, z'
'x, x-y, z'
'x+2/3, y+1/3, z+1/3'
'-y+2/3, x-y+1/3, z+1/3'
'-x+y+2/3, -x+1/3, z+1/3'
'-y+2/3, -x+1/3, z+1/3'
'-x+y+2/3, y+1/3, z+1/3'
'x+2/3, x-y+1/3, z+1/3'
'x+1/3, y+2/3, z+2/3'
'-y+1/3, x-y+2/3, z+2/3'
'-x+y+1/3, -x+2/3, z+2/3'
'-y+1/3, -x+2/3, z+2/3'
'-x+y+1/3, y+2/3, z+2/3'
'x+1/3, x-y+2/3, z+2/3'

loop_
_atom_site_label
_atom_site_type_symbol
_atom_site_fract_x
_atom_site_fract_y
_atom_site_fract_z
_atom_site_U_iso_or_equiv
_atom_site_adp_type
_atom_site_occupancy
_atom_site_symmetry_multiplicity
_atom_site_calc_flag
_atom_site_refinement_flags
Br1 Br 0.0000 0.0000 0.00377(8) 0.0235(2) Uani 0.430(3) 6 d SP
Cl1 Cl 0.0000 0.0000 0.00377(8) 0.0235(2) Uani 0.570(3) 6 d SP
K1 K 0.82048(3) 0.64097(6) 0.11967(5) 0.01824(16) Uani 1 2 d S
O1 O 0.0000 0.0000 0.4513(3) 0.0059(6) Uani 1 6 d S
O2 O 0.55545(8) 0.44455(8) -0.05319(17) 0.0112(3) Uani 1 2 d S
O3 O 0.76664(11) 0.76582(11) 0.37843(13) 0.0115(2) Uani 1 1 d .
B1 B 0.91276(12) 0.8255(2) 0.4576(3) 0.0069(4) Uani 1 2 d S
B2 B 0.7002(3) 0.85008(13) 0.3429(3) 0.0089(5) Uani 1 2 d S

loop_
_atom_site_aniso_label
_atom_site_aniso_U_11
_atom_site_aniso_U_22
_atom_site_aniso_U_33
_atom_site_aniso_U_23
_atom_site_aniso_U_13
_atom_site_aniso_U_12
Br1 0.0211(2) 0.0211(2) 0.0285(3) 0.000 0.000 0.01053(12)
Cl1 0.0211(2) 0.0211(2) 0.0285(3) 0.000 0.000 0.01053(12)
K1 0.0143(2) 0.0237(3) 0.0199(3) -0.0066(2) -0.00328(12) 0.01184(15)
O1 0.0045(8) 0.0045(8) 0.0086(11) 0.000 0.000 0.0023(4)
O2 0.0133(5) 0.0133(5) 0.0109(7) -0.0011(3) 0.0011(3) 0.0094(6)
O3 0.0081(5) 0.0085(5) 0.0174(5) -0.0024(4) -0.0047(4) 0.0037(4)
B1 0.0060(7) 0.0042(9) 0.0098(9) 0.0001(8) 0.0000(4) 0.0021(5)
B2 0.0083(12) 0.0101(8) 0.0078(10) 0.0002(5) 0.0004(9) 0.0042(6)

loop_
_atom_type_symbol
_atom_type_description
_atom_type_scat_dispersion_real
_atom_type_scat_dispersion_imag
_atom_type_scat_source
B B 0.0013 0.0007 'International Tables Vol C Tables 4.2.6.8 and 6.1.1.4'
O O 0.0106 0.0060 'International Tables Vol C Tables 4.2.6.8 and 6.1.1.4'
Cl Cl 0.1484 0.1585 'International Tables Vol C Tables 4.2.6.8 and 6.1.1.4'
K K 0.2009 0.2494 'International Tables Vol C Tables 4.2.6.8 and 6.1.1.4'
Br Br -0.2901 2.4595 'International Tables Vol C Tables 4.2.6.8 and 6.1.1.4'

loop_
_geom_angle_atom_site_label_1
_geom_angle_atom_site_label_2
_geom_angle_atom_site_label_3
_geom_angle
_geom_angle_site_symmetry_1
_geom_angle_site_symmetry_3
K1 Br1 K1 110.790(13) 2_655 3_565
K1 Br1 K1 110.790(13) 2_655 1_445
K1 Br1 K1 110.790(13) 3_565 1_445
K1 Br1 K1 162.50(3) 2_655 14_544
K1 Br1 K1 78.159(4) 3_565 14_544
K1 Br1 K1 78.158(4) 1_445 14_544
K1 Br1 K1 78.158(4) 2_655 13_444
K1 Br1 K1 78.159(4) 3_565 13_444
K1 Br1 K1 162.50(3) 1_445 13_444
K1 Br1 K1 89.501(18) 14_544 13_444
K1 Br1 K1 78.158(4) 2_655 15_554
K1 Br1 K1 162.50(3) 3_565 15_554
K1 Br1 K1 78.158(4) 1_445 15_554
K1 Br1 K1 89.501(18) 14_544 15_554
K1 Br1 K1 89.501(18) 13_444 15_554
O3 K1 O3 150.79(5) 14_654 18_554
O3 K1 O3 75.904(15) 14_654 .
O3 K1 O3 124.64(4) 18_554 .
O3 K1 O3 124.64(4) 14_654 5_655
O3 K1 O3 75.904(15) 18_554 5_655
O3 K1 O3 49.61(5) . 5_655
O3 K1 O2 49.53(4) 14_654 .
O3 K1 O2 119.60(4) 18_554 .
O3 K1 O2 115.31(3) . .
O3 K1 O2 157.37(4) 5_655 .
O3 K1 O2 119.60(4) 14_654 3_665
O3 K1 O2 49.53(4) 18_554 3_665
O3 K1 O2 157.37(4) . 3_665
O3 K1 O2 115.31(3) 5_655 3_665
O2 K1 O2 72.40(6) . 3_665
O3 K1 B2 25.62(4) 14_654 14_654
O3 K1 B2 144.24(5) 18_554 14_654
O3 K1 B2 91.06(5) . 14_654
O3 K1 B2 139.58(5) 5_655 14_654
O2 K1 B2 26.07(5) . 14_654
O2 K1 B2 98.47(5) 3_665 14_654
O3 K1 B2 144.24(5) 14_654 13_544
O3 K1 B2 25.62(4) 18_554 13_544
O3 K1 B2 139.58(5) . 13_544
O3 K1 B2 91.06(5) 5_655 13_544
O2 K1 B2 98.47(5) . 13_544
O2 K1 B2 26.07(5) 3_665 13_544
B2 K1 B2 124.54(8) 14_654 13_544
O3 K1 Cl1 81.18(3) 14_654 1_665
O3 K1 Cl1 81.18(3) 18_554 1_665
O3 K1 Cl1 83.34(3) . 1_665
O3 K1 Cl1 83.34(3) 5_655 1_665
O2 K1 Cl1 113.91(3) . 1_665
O2 K1 Cl1 113.91(3) 3_665 1_665
B2 K1 Cl1 103.43(3) 14_654 1_665
B2 K1 Cl1 103.43(3) 13_544 1_665
O3 K1 Br1 81.18(3) 14_654 1_665
O3 K1 Br1 81.18(3) 18_554 1_665
O3 K1 Br1 83.34(3) . 1_665
O3 K1 Br1 83.34(3) 5_655 1_665
O2 K1 Br1 113.91(3) . 1_665
O2 K1 Br1 113.91(3) 3_665 1_665
B2 K1 Br1 103.43(3) 14_654 1_665
B2 K1 Br1 103.43(3) 13_544 1_665
Cl1 K1 Br1 0.00(2) 1_665 1_665
O3 K1 Cl1 101.91(3) 14_654 7
O3 K1 Cl1 101.91(3) 18_554 7
O3 K1 Cl1 80.79(3) . 7
O3 K1 Cl1 80.79(3) 5_655 7
O2 K1 Cl1 79.82(3) . 7
O2 K1 Cl1 79.82(3) 3_665 7
B2 K1 Cl1 84.25(4) 14_654 7
B2 K1 Cl1 84.25(4) 13_544 7
Cl1 K1 Cl1 162.50(3) 1_665 7
Br1 K1 Cl1 162.50(3) 1_665 7
O3 K1 Br1 101.91(3) 14_654 7
O3 K1 Br1 101.91(3) 18_554 7
O3 K1 Br1 80.79(3) . 7
O3 K1 Br1 80.79(3) 5_655 7
O2 K1 Br1 79.82(3) . 7
O2 K1 Br1 79.82(3) 3_665 7
B2 K1 Br1 84.25(4) 14_654 7
B2 K1 Br1 84.25(4) 13_544 7
Cl1 K1 Br1 162.50(3) 1_665 7
Br1 K1 Br1 162.50(3) 1_665 7
Cl1 K1 Br1 0.0 7 7
B1 O1 B1 119.866(18) 2_655 1_445
B1 O1 B1 119.866(19) 2_655 3_565
B1 O1 B1 119.866(18) 1_445 3_565
B2 O2 B1 130.66(19) 14_654 9_564
B2 O2 K1 88.63(8) 14_654 .
B1 O2 K1 116.93(5) 9_564 .
B2 O2 K1 88.63(8) 14_654 2_655
B1 O2 K1 116.93(5) 9_564 2_655
K1 O2 K1 109.53(6) . 2_655
B2 O3 B1 124.42(14) . .
B2 O3 K1 92.18(11) . 9_565
B1 O3 K1 128.01(11) . 9_565
B2 O3 K1 111.12(13) . .
B1 O3 K1 101.29(10) . .
K1 O3 K1 96.76(3) 9_565 .
O2 B1 O3 110.80(12) 14_655 5_655
O2 B1 O3 110.81(12) 14_655 .
O3 B1 O3 106.61(18) 5_655 .
O2 B1 O1 109.00(19) 14_655 1_665
O3 B1 O1 109.80(12) 5_655 1_665
O3 B1 O1 109.80(12) . 1_665
O2 B1 K1 134.79(13) 14_655 .
O3 B1 K1 53.75(9) 5_655 .
O3 B1 K1 53.75(9) . .
O1 B1 K1 116.20(16) 1_665 .
O3 B2 O3 121.74(19) 6_565 .
O3 B2 O2 119.02(10) 6_565 9_565
O3 B2 O2 119.03(10) . 9_565
O3 B2 K1 146.13(16) 6_565 9_565
O3 B2 K1 62.19(8) . 9_565
O2 B2 K1 65.30(8) 9_565 9_565
O3 B2 K1 62.19(8) 6_565 7_455
O3 B2 K1 146.13(16) . 7_455
O2 B2 K1 65.30(8) 9_565 7_455
K1 B2 K1 95.86(6) 9_565 7_455
O3 B2 K1 47.81(9) 6_565 3_675
O3 B2 K1 132.57(14) . 3_675
O2 B2 K1 92.69(10) 9_565 3_675
K1 B2 K1 157.62(8) 9_565 3_675
K1 B2 K1 77.233(13) 7_455 3_675
O3 B2 K1 132.57(14) 6_565 .
O3 B2 K1 47.81(9) . .
O2 B2 K1 92.69(10) 9_565 .
K1 B2 K1 77.234(13) 9_565 .
K1 B2 K1 157.63(8) 7_455 .
K1 B2 K1 101.01(6) 3_675 .

loop_
_geom_bond_atom_site_label_1
_geom_bond_atom_site_label_2
_geom_bond_distance
_geom_bond_site_symmetry_2
Br1 K1 3.3012(6) 2_655
Br1 K1 3.3012(6) 3_565
Br1 K1 3.3012(6) 1_445
Br1 K1 3.3070(7) 14_544
Br1 K1 3.3070(7) 13_444
Br1 K1 3.3070(7) 15_554
K1 O3 2.7761(10) 14_654
K1 O3 2.7762(10) 18_554
K1 O3 2.7964(12) .
K1 O3 2.7964(12) 5_655
K1 O2 2.8503(10) .
K1 O2 2.8503(10) 3_665
K1 B2 3.1364(16) 14_654
K1 B2 3.1364(16) 13_544
K1 Cl1 3.3012(6) 1_665
K1 Br1 3.3012(6) 1_665
K1 Cl1 3.3070(7) 7
K1 Br1 3.3070(7) 7
O1 B1 1.526(2) 2_655
O1 B1 1.526(2) 1_445
O1 B1 1.526(2) 3_565
O2 B2 1.379(3) 14_654
O2 B1 1.442(3) 9_564
O2 K1 2.8503(10) 2_655
O3 B2 1.3574(16) .
O3 B1 1.4632(16) .
O3 K1 2.7762(10) 9_565
B1 O2 1.442(3) 14_655
B1 O3 1.4632(16) 5_655
B1 O1 1.526(2) 1_665
B2 O3 1.3574(16) 6_565
B2 O2 1.379(3) 9_565
B2 K1 3.1364(16) 9_565
B2 K1 3.1364(16) 7_455
B2 K1 3.5210(16) 3_675
